data_7203185
loop_
_publ_author_name
'Jos\'e Giner Planas'
'Carles Masalles'
'Reijo Sillanp\"a\"a'
'Raikko Kivek\"as'
'Francesc Teixidor'
'Clara Vi\~nas'

_publ_section_title
;
 Synthesis and solid state structure for a series of
 poly(1-pyrrolylmethyl)benzene derivatives. Control of the interplaying
 \p--\p and C--H\p interactions?
;
_journal_name_full CrystEngComm
_journal_page_first 75
_journal_page_last 83
_journal_paper_doi 10.1039/b515930j
_journal_year 2006
_chemical_formula_moiety 'C26 H26 N4'
_chemical_formula_sum 'C26 H26 N4'
_chemical_formula_weight 394.51
_chemical_name_systematic
;
?
;
_space_group_IT_number 14
_symmetry_cell_setting monoclinic
_symmetry_space_group_name_Hall '-P 2ybc'
_symmetry_space_group_name_H-M 'P 1 21/c 1'
_atom_sites_solution_hydrogens geom
_atom_sites_solution_primary direct
_atom_sites_solution_secondary difmap
_audit_creation_method SHELXL-97
_cell_angle_alpha 90.00
_cell_angle_beta 92.911(8)
_cell_angle_gamma 90.00
_cell_formula_units_Z 2
_cell_length_a 5.7470(6)
_cell_length_b 15.511(2)
_cell_length_c 11.798(2)
_cell_measurement_reflns_used 25
_cell_measurement_temperature 193(2)
_cell_measurement_theta_max 23.4
_cell_measurement_theta_min 10.3
_cell_volume 1050.3(2)
_computing_cell_refinement 'CAD4 EXPRESS (Enraf Nonius, 1994)'
_computing_data_collection 'CAD4 EXPRESS (Enraf Nonius, 1994)'
_computing_data_reduction 'XCAD4 (Harms, 1996)'
_computing_molecular_graphics 'SHELXTL/PC (Sheldrick, 1990)'
_computing_publication_material 'SHELXL-97 (Sheldrick, 1997)'
_computing_structure_refinement 'SHELXL-97 (Sheldrick, 1997)'
_computing_structure_solution 'SHELXS-97 (Sheldrick, 1990)'
_diffrn_ambient_temperature 193(2)
_diffrn_measured_fraction_theta_full 0.999
_diffrn_measured_fraction_theta_max 0.999
_diffrn_measurement_device_type 'Enraf Nonius CAD4'
_diffrn_measurement_method \w--\q
_diffrn_radiation_monochromator graphite
_diffrn_radiation_source 'fine-focus sealed tube'
_diffrn_radiation_type CuK\a
_diffrn_radiation_wavelength 1.54184
_diffrn_reflns_av_R_equivalents 0.0866
_diffrn_reflns_av_sigmaI/netI 0.0406
_diffrn_reflns_limit_h_max 6
_diffrn_reflns_limit_h_min -6
_diffrn_reflns_limit_k_max 18
_diffrn_reflns_limit_k_min -18
_diffrn_reflns_limit_l_max 13
_diffrn_reflns_limit_l_min -13
_diffrn_reflns_number 2578
_diffrn_reflns_theta_full 64.96
_diffrn_reflns_theta_max 64.96
_diffrn_reflns_theta_min 4.71
_diffrn_standards_decay_% <1
_diffrn_standards_interval_count 100
_diffrn_standards_number 3
_exptl_absorpt_coefficient_mu 0.580
_exptl_absorpt_correction_T_max 0.9336
_exptl_absorpt_correction_T_min 0.8928
_exptl_absorpt_correction_type refdelf
_exptl_absorpt_process_details
;
Sheldrick, G.M. (anon) SHELX97 Release 97-2 (1998)
;
_exptl_crystal_colour colourless
_exptl_crystal_density_diffrn 1.247
_exptl_crystal_density_meas ?
_exptl_crystal_density_method .
_exptl_crystal_description prism
_exptl_crystal_F_000 420
_exptl_crystal_size_max 0.20
_exptl_crystal_size_mid 0.16
_exptl_crystal_size_min 0.12
_refine_diff_density_max 0.200
_refine_diff_density_min -0.234
_refine_diff_density_rms 0.045
_refine_ls_extinction_method none
_refine_ls_goodness_of_fit_ref 1.082
_refine_ls_hydrogen_treatment constr
_refine_ls_matrix_type full
_refine_ls_number_parameters 136
_refine_ls_number_reflns 1782
_refine_ls_number_restraints 0
_refine_ls_restrained_S_all 1.082
_refine_ls_R_factor_all 0.0699
_refine_ls_R_factor_gt 0.0452
_refine_ls_shift/su_max 0.000
_refine_ls_shift/su_mean 0.000
_refine_ls_structure_factor_coef Fsqd
_refine_ls_weighting_details
;
w=1/[\s^2^(Fo^2^)+(0.0491P)^2^+0.4240P] where P=(Fo^2^+2Fc^2^)/3
;
_refine_ls_weighting_scheme calc
_refine_ls_wR_factor_gt 0.1096
_refine_ls_wR_factor_ref 0.1202
_reflns_number_gt 1384
_reflns_number_total 1782
_reflns_threshold_expression >2sigma(I)
_cod_data_source_file b515930j.txt
_cod_data_source_block compound_2
_cod_original_sg_symbol_H-M 'P 21/c'
_cod_database_code 7203185

loop_
_symmetry_equiv_pos_as_xyz
'x, y, z'
'-x, y+1/2, -z+1/2'
'-x, -y, -z'
'x, -y-1/2, z-1/2'

loop_
_atom_site_label
_atom_site_type_symbol
_atom_site_fract_x
_atom_site_fract_y
_atom_site_fract_z
_atom_site_U_iso_or_equiv
_atom_site_adp_type
_atom_site_occupancy
_atom_site_calc_flag
_atom_site_refinement_flags
_atom_site_disorder_assembly
_atom_site_disorder_group
N8 N 0.5499(3) 0.67462(10) 0.28253(13) 0.0277(4) Uani 1 d . . .
N14 N 0.1184(3) 0.61215(10) 0.70360(14) 0.0271(4) Uani 1 d . . .
C1 C 0.4791(3) 0.58101(12) 0.44858(16) 0.0247(5) Uani 1 d . . .
C2 C 0.3574(3) 0.56304(12) 0.54485(16) 0.0248(5) Uani 1 d . . .
C3 C 0.3796(3) 0.48207(12) 0.59548(16) 0.0248(5) Uani 1 d . . .
H3 H 0.2967 0.4698 0.6612 0.030 Uiso 1 calc R . .
C7 C 0.4520(4) 0.66903(13) 0.39254(18) 0.0365(5) Uani 1 d . . .
H7A H 0.2841 0.6833 0.3843 0.044 Uiso 1 calc R . .
H7B H 0.5278 0.7128 0.4431 0.044 Uiso 1 calc R . .
C9 C 0.4543(4) 0.63727(13) 0.18640(18) 0.0328(5) Uani 1 d . . .
H9 H 0.3067 0.6097 0.1794 0.039 Uiso 1 calc R . .
C10 C 0.6053(4) 0.64619(14) 0.10263(19) 0.0409(6) Uani 1 d . . .
H10 H 0.5829 0.6261 0.0268 0.049 Uiso 1 calc R . .
C11 C 0.7996(4) 0.69033(15) 0.1481(2) 0.0460(6) Uani 1 d . . .
H11 H 0.9334 0.7061 0.1088 0.055 Uiso 1 calc R . .
C12 C 0.7632(4) 0.70675(13) 0.2590(2) 0.0390(6) Uani 1 d . . .
H12 H 0.8679 0.7356 0.3110 0.047 Uiso 1 calc R . .
C13 C 0.2063(4) 0.63241(13) 0.59443(18) 0.0356(5) Uani 1 d . . .
H9A H 0.2983 0.6863 0.6016 0.043 Uiso 1 calc R . .
H9B H 0.0723 0.6436 0.5404 0.043 Uiso 1 calc R . .
C15 C 0.2361(4) 0.62448(13) 0.80578(18) 0.0331(5) Uani 1 d . . .
H15 H 0.3863 0.6495 0.8171 0.040 Uiso 1 calc R . .
C16 C 0.1008(4) 0.59470(15) 0.88851(19) 0.0423(6) Uani 1 d . . .
H16 H 0.1389 0.5956 0.9678 0.051 Uiso 1 calc R . .
C17 C -0.1049(4) 0.56252(14) 0.8356(2) 0.0425(6) Uani 1 d . . .
H17 H -0.2317 0.5374 0.8723 0.051 Uiso 1 calc R . .
C18 C -0.0890(4) 0.57395(13) 0.72246(19) 0.0360(5) Uani 1 d . . .
H18 H -0.2039 0.5579 0.6656 0.043 Uiso 1 calc R . .

loop_
_atom_site_aniso_label
_atom_site_aniso_U_11
_atom_site_aniso_U_22
_atom_site_aniso_U_33
_atom_site_aniso_U_23
_atom_site_aniso_U_13
_atom_site_aniso_U_12
N8 0.0322(10) 0.0216(8) 0.0283(9) 0.0026(7) -0.0097(7) 0.0004(7)
N14 0.0277(9) 0.0254(8) 0.0272(9) -0.0035(7) -0.0098(7) 0.0039(7)
C1 0.0306(11) 0.0206(9) 0.0215(10) -0.0001(7) -0.0127(8) 0.0017(8)
C2 0.0271(10) 0.0223(9) 0.0234(10) -0.0030(8) -0.0145(8) 0.0033(8)
C3 0.0266(10) 0.0257(10) 0.0207(10) -0.0011(8) -0.0115(8) 0.0018(8)
C7 0.0540(14) 0.0254(11) 0.0294(11) 0.0029(9) -0.0039(10) 0.0082(10)
C9 0.0353(12) 0.0294(10) 0.0320(12) 0.0031(9) -0.0154(9) -0.0029(9)
C10 0.0575(15) 0.0352(12) 0.0293(12) 0.0036(9) -0.0054(11) 0.0048(11)
C11 0.0453(14) 0.0415(13) 0.0521(16) 0.0103(11) 0.0113(11) -0.0006(11)
C12 0.0324(12) 0.0292(11) 0.0537(15) 0.0041(10) -0.0158(10) -0.0052(9)
C13 0.0462(13) 0.0301(11) 0.0304(12) 0.0039(9) -0.0008(10) 0.0127(10)
C15 0.0309(11) 0.0329(11) 0.0337(12) -0.0083(9) -0.0169(9) -0.0007(9)
C16 0.0589(16) 0.0403(13) 0.0268(12) -0.0014(9) -0.0075(11) 0.0059(11)
C17 0.0465(14) 0.0316(11) 0.0502(15) 0.0018(10) 0.0104(11) -0.0017(10)
C18 0.0278(11) 0.0335(11) 0.0454(14) -0.0099(10) -0.0110(10) -0.0019(9)

loop_
_atom_type_symbol
_atom_type_description
_atom_type_scat_dispersion_real
_atom_type_scat_dispersion_imag
_atom_type_scat_source
C C 0.0181 0.0091 'International Tables Vol C Tables 4.2.6.8 and 6.1.1.4'
H H 0.0000 0.0000 'International Tables Vol C Tables 4.2.6.8 and 6.1.1.4'
N N 0.0311 0.0180 'International Tables Vol C Tables 4.2.6.8 and 6.1.1.4'

loop_
_geom_angle_atom_site_label_1
_geom_angle_atom_site_label_2
_geom_angle_atom_site_label_3
_geom_angle
_geom_angle_site_symmetry_1
_geom_angle_site_symmetry_3
_geom_angle_publ_flag
C9 N8 C12 108.29(18) . . ?
C9 N8 C7 124.26(18) . . ?
C12 N8 C7 126.91(18) . . ?
C18 N14 C15 108.40(18) . . ?
C18 N14 C13 126.24(18) . . ?
C15 N14 C13 125.29(18) . . ?
C3 C1 C2 119.45(17) 3_666 . ?
C3 C1 C7 121.21(18) 3_666 . ?
C2 C1 C7 119.33(17) . . ?
C1 C2 C3 119.43(18) . . ?
C1 C2 C13 119.56(17) . . ?
C3 C2 C13 121.01(18) . . ?
C1 C3 C2 121.12(19) 3_666 . ?
C1 C3 H3 119.4 3_666 . ?
C2 C3 H3 119.4 . . ?
N8 C7 C1 114.13(17) . . ?
N8 C7 H7A 108.7 . . ?
C1 C7 H7A 108.7 . . ?
N8 C7 H7B 108.7 . . ?
C1 C7 H7B 108.7 . . ?
H7A C7 H7B 107.6 . . ?
C10 C9 N8 108.48(19) . . ?
C10 C9 H9 125.8 . . ?
N8 C9 H9 125.8 . . ?
C9 C10 C11 107.4(2) . . ?
C9 C10 H10 126.3 . . ?
C11 C10 H10 126.3 . . ?
C12 C11 C10 107.6(2) . . ?
C12 C11 H11 126.2 . . ?
C10 C11 H11 126.2 . . ?
C11 C12 N8 108.2(2) . . ?
C11 C12 H12 125.9 . . ?
N8 C12 H12 125.9 . . ?
N14 C13 C2 115.01(16) . . ?
N14 C13 H9A 108.5 . . ?
C2 C13 H9A 108.5 . . ?
N14 C13 H9B 108.5 . . ?
C2 C13 H9B 108.5 . . ?
H9A C13 H9B 107.5 . . ?
C16 C15 N14 108.10(19) . . ?
C16 C15 H15 126.0 . . ?
N14 C15 H15 126.0 . . ?
C15 C16 C17 107.6(2) . . ?
C15 C16 H16 126.2 . . ?
C17 C16 H16 126.2 . . ?
C18 C17 C16 107.2(2) . . ?
C18 C17 H17 126.4 . . ?
C16 C17 H17 126.4 . . ?
C17 C18 N14 108.76(19) . . ?
C17 C18 H18 125.6 . . ?
N14 C18 H18 125.6 . . ?

loop_
_geom_bond_atom_site_label_1
_geom_bond_atom_site_label_2
_geom_bond_distance
_geom_bond_site_symmetry_2
_geom_bond_publ_flag
N8 C9 1.364(3) . ?
N8 C12 1.364(3) . ?
N8 C7 1.443(3) . ?
N14 C18 1.360(3) . ?
N14 C15 1.365(2) . ?
N14 C13 1.442(3) . ?
C1 C3 1.389(3) 3_666 ?
C1 C2 1.392(3) . ?
C1 C7 1.521(3) . ?
C2 C3 1.394(3) . ?
C2 C13 1.518(3) . ?
C3 C1 1.389(3) 3_666 ?
C3 H3 0.9500 . ?
C7 H7A 0.9900 . ?
C7 H7B 0.9900 . ?
C9 C10 1.355(3) . ?
C9 H9 0.9500 . ?
C10 C11 1.394(3) . ?
C10 H10 0.9500 . ?
C11 C12 1.359(3) . ?
C11 H11 0.9500 . ?
C12 H12 0.9500 . ?
C13 H9A 0.9900 . ?
C13 H9B 0.9900 . ?
C15 C16 1.359(3) . ?
C15 H15 0.9500 . ?
C16 C17 1.400(3) . ?
C16 H16 0.9500 . ?
C17 C18 1.354(3) . ?
C17 H17 0.9500 . ?
C18 H18 0.9500 . ?

loop_
_geom_torsion_atom_site_label_1
_geom_torsion_atom_site_label_2
_geom_torsion_atom_site_label_3
_geom_torsion_atom_site_label_4
_geom_torsion
_geom_torsion_site_symmetry_1
_geom_torsion_site_symmetry_2
_geom_torsion_site_symmetry_3
_geom_torsion_site_symmetry_4
_geom_torsion_publ_flag
C3 C1 C2 C3 0.1(3) 3_666 . . . ?
C7 C1 C2 C3 179.18(17) . . . . ?
C3 C1 C2 C13 178.89(17) 3_666 . . . ?
C7 C1 C2 C13 -2.0(3) . . . . ?
C1 C2 C3 C1 -0.1(3) . . . 3_666 ?
C13 C2 C3 C1 -178.87(18) . . . 3_666 ?
C9 N8 C7 C1 72.9(2) . . . . ?
C12 N8 C7 C1 -97.7(2) . . . . ?
C3 C1 C7 N8 10.3(3) 3_666 . . . ?
C2 C1 C7 N8 -168.86(17) . . . . ?
C12 N8 C9 C10 -0.3(2) . . . . ?
C7 N8 C9 C10 -172.43(18) . . . . ?
N8 C9 C10 C11 -0.1(2) . . . . ?
C9 C10 C11 C12 0.4(3) . . . . ?
C10 C11 C12 N8 -0.6(3) . . . . ?
C9 N8 C12 C11 0.6(2) . . . . ?
C7 N8 C12 C11 172.44(19) . . . . ?
C18 N14 C13 C2 -92.2(2) . . . . ?
C15 N14 C13 C2 84.4(2) . . . . ?
C1 C2 C13 N14 -170.45(17) . . . . ?
C3 C2 C13 N14 8.4(3) . . . . ?
C18 N14 C15 C16 -0.6(2) . . . . ?
C13 N14 C15 C16 -177.67(18) . . . . ?
N14 C15 C16 C17 0.5(2) . . . . ?
C15 C16 C17 C18 -0.2(3) . . . . ?
C16 C17 C18 N14 -0.1(2) . . . . ?
C15 N14 C18 C17 0.5(2) . . . . ?
C13 N14 C18 C17 177.50(18) . . . . ?
